data_7100252
loop_
_publ_author_name
'J.A. Funel'
'L. Ricard'
'J. Prunet'

_publ_section_title
;
Reversal of Facial Selectivity in Complex Diels-Alder Reaction.
;
_journal_name_full 'Chemical Communications'
_journal_paper_doi 10.1039/b509041e
_journal_year 2005
_chemical_formula_sum 'C18 H21 Br O4'
_chemical_formula_weight 381.26
_space_group_IT_number 14
_symmetry_cell_setting monoclinic
_symmetry_space_group_name_Hall '-P 2ybc'
_symmetry_space_group_name_H-M 'P 1 21/c 1'
_cell_angle_alpha 90.00
_cell_angle_beta 102.2600(10)
_cell_angle_gamma 90.00
_cell_formula_units_Z 4
_cell_length_a 9.1750(10)
_cell_length_b 15.3160(10)
_cell_length_c 11.4560(10)
_cell_measurement_temperature 150.0(1)
_cell_volume 1573.1(2)
_diffrn_ambient_temperature 150.0(1)
_exptl_crystal_density_diffrn 1.610
_cod_depositor_comments
;
The following automatic conversions were performed:
'_symmetry_cell_setting' value 'Monoclinic' changed to 'monoclinic'
according to '/home/saulius/struct/CIF-dictionaries/cif_core.dic'
dictionary named 'cif_core.dic' version 2.4.1 from 2010-06-29.

Automatic conversion script
Id: cif_fix_enum 1527 2010-12-29 10:47:43Z saulius 
;
_cod_original_sg_symbol_H-M 'P 21/c'
_cod_database_code 7100252

loop_
_symmetry_equiv_pos_as_xyz
'x, y, z'
'-x, y+1/2, -z+1/2'
'-x, -y, -z'
'x, -y-1/2, z-1/2'

loop_
_atom_site_label
_atom_site_type_symbol
_atom_site_fract_x
_atom_site_fract_y
_atom_site_fract_z
_atom_site_U_iso_or_equiv
_atom_site_adp_type
_atom_site_occupancy
_atom_site_symmetry_multiplicity
_atom_site_calc_flag
_atom_site_refinement_flags
_atom_site_disorder_assembly
_atom_site_disorder_group
Br1 Br 0.613806(19) 0.469475(12) 0.386768(16) 0.02712(8) Uani 1 1 d . A .
O1 O 1.24626(14) 0.33428(11) 0.25109(12) 0.0357(4) Uani 1 1 d . . .
H1 H 1.329(2) 0.3487(16) 0.244(2) 0.054 Uiso 1 1 d . . .
O2 O 1.02772(13) 0.24425(9) 0.57200(12) 0.0307(3) Uani 1 1 d . . .
H2 H 1.088(2) 0.2191(15) 0.625(2) 0.046 Uiso 1 1 d . . .
O3 O 0.75094(15) 0.46153(9) 0.10916(12) 0.0336(3) Uani 1 1 d . . .
O4 O 0.50243(12) 0.35492(8) 0.16460(11) 0.0241(3) Uani 1 1 d . . .
C1 C 1.21299(18) 0.36028(13) 0.36193(16) 0.0257(4) Uani 1 1 d . . .
H1A H 1.2872 0.4046 0.4015 0.031 Uiso 1 1 calc R . .
C2 C 1.20782(18) 0.28415(13) 0.44692(17) 0.0268(4) Uani 1 1 d . . .
H2A H 1.3080 0.2726 0.4969 0.032 Uiso 1 1 calc R . .
H2B H 1.1712 0.2305 0.4019 0.032 Uiso 1 1 calc R . .
C3 C 1.09962(19) 0.31346(12) 0.52421(16) 0.0245(4) Uani 1 1 d . . .
H3 H 1.1558 0.3495 0.5918 0.029 Uiso 1 1 calc R . .
C4 C 0.98355(17) 0.37261(12) 0.44270(15) 0.0191(3) Uani 1 1 d . . .
H4 H 0.9666 0.4262 0.4879 0.023 Uiso 1 1 calc R . .
C5 C 1.05760(18) 0.39770(11) 0.34262(15) 0.0206(4) Uani 1 1 d . A .
C6 C 0.98254(18) 0.43408(12) 0.24328(16) 0.0232(4) Uani 1 1 d . . .
H6 H 1.0304 0.4433 0.1785 0.028 Uiso 1 1 calc R A .
C7 C 0.82261(18) 0.46102(12) 0.23134(16) 0.0224(4) Uani 1 1 d . A .
H7 H 0.8200 0.5215 0.2638 0.027 Uiso 1 1 calc R . .
C8 C 0.73455(17) 0.39826(11) 0.30107(14) 0.0184(3) Uani 1 1 d . . .
C9 C 0.83110(16) 0.33088(11) 0.38587(14) 0.0178(3) Uani 1 1 d . A .
H9 H 0.7783 0.3150 0.4508 0.021 Uiso 1 1 calc R . .
C10 C 0.83757(17) 0.24954(11) 0.30668(15) 0.0187(3) Uani 1 1 d . . .
H10 H 0.9393 0.2449 0.2887 0.022 Uiso 1 1 calc R A .
C11 C 0.72024(16) 0.26225(11) 0.18783(15) 0.0187(3) Uani 1 1 d . A .
H11 H 0.7703 0.2716 0.1194 0.022 Uiso 1 1 calc R . .
C12 C 0.63263(17) 0.34101(11) 0.20795(14) 0.0185(3) Uani 1 1 d . A .
C13 C 0.63052(18) 0.17514(12) 0.17279(15) 0.0219(4) Uani 1 1 d . . .
H13 H 0.5749 0.1610 0.0901 0.026 Uiso 1 1 calc R A .
C14 C 0.75482(19) 0.11098(12) 0.22917(17) 0.0277(4) Uani 1 1 d . A .
H14A H 0.8393 0.1106 0.1879 0.033 Uiso 1 1 calc R . .
H14B H 0.7177 0.0509 0.2357 0.033 Uiso 1 1 calc R . .
C15 C 0.79137(18) 0.15915(12) 0.35026(16) 0.0245(4) Uani 1 1 d . A .
H15 H 0.8668 0.1303 0.4146 0.029 Uiso 1 1 calc R . .
C16 C 0.63509(18) 0.16698(12) 0.37382(16) 0.0251(4) Uani 1 1 d . . .
H16 H 0.6097 0.1662 0.4500 0.030 Uiso 1 1 calc R A .
C17 C 0.54016(19) 0.17518(12) 0.26927(16) 0.0232(4) Uani 1 1 d . A .
H17 H 0.4348 0.1802 0.2572 0.028 Uiso 1 1 calc R . .
C18 C 0.7573(5) 0.5426(3) 0.0536(4) 0.0410(8) Uani 0.532(3) 1 d P A 1
H18A H 0.6881 0.5426 -0.0244 0.062 Uiso 0.532(3) 1 calc PR A 1
H18B H 0.8590 0.5529 0.0427 0.062 Uiso 0.532(3) 1 calc PR A 1
H18C H 0.7292 0.5888 0.1037 0.062 Uiso 0.532(3) 1 calc PR A 1
C19 C 0.6527(5) 0.5243(3) 0.0656(5) 0.0410(8) Uani 0.468(3) 1 d P A 2
H19A H 0.5693 0.5225 0.1067 0.062 Uiso 0.468(3) 1 calc PR A 2
H19B H 0.6152 0.5149 -0.0201 0.062 Uiso 0.468(3) 1 calc PR A 2
H19C H 0.7018 0.5814 0.0784 0.062 Uiso 0.468(3) 1 calc PR A 2

loop_
_atom_site_aniso_label
_atom_site_aniso_U_11
_atom_site_aniso_U_22
_atom_site_aniso_U_33
_atom_site_aniso_U_23
_atom_site_aniso_U_13
_atom_site_aniso_U_12
Br1 0.03157(12) 0.02528(12) 0.02672(11) -0.00111(7) 0.01117(8) 0.00906(7)
O1 0.0204(7) 0.0600(11) 0.0291(8) -0.0129(7) 0.0108(5) -0.0086(7)
O2 0.0231(7) 0.0349(8) 0.0323(8) 0.0145(6) 0.0020(5) -0.0006(6)
O3 0.0415(8) 0.0300(8) 0.0248(7) 0.0107(6) -0.0032(6) -0.0038(6)
O4 0.0174(6) 0.0288(7) 0.0252(7) 0.0042(5) 0.0025(5) 0.0021(5)
C1 0.0195(8) 0.0336(11) 0.0245(10) -0.0062(8) 0.0057(7) -0.0066(8)
C2 0.0151(8) 0.0306(11) 0.0332(10) -0.0016(8) 0.0019(7) 0.0004(7)
C3 0.0214(8) 0.0282(10) 0.0226(9) 0.0008(8) 0.0019(6) -0.0034(8)
C4 0.0191(8) 0.0188(9) 0.0194(8) -0.0026(7) 0.0043(6) -0.0024(7)
C5 0.0192(8) 0.0189(9) 0.0245(9) -0.0038(7) 0.0066(6) -0.0071(7)
C6 0.0246(9) 0.0233(10) 0.0236(9) -0.0015(7) 0.0095(7) -0.0054(7)
C7 0.0264(9) 0.0172(9) 0.0235(9) 0.0007(7) 0.0048(7) -0.0015(7)
C8 0.0196(8) 0.0166(9) 0.0202(8) -0.0012(7) 0.0071(6) 0.0034(7)
C9 0.0180(8) 0.0179(9) 0.0177(8) 0.0017(6) 0.0045(6) -0.0004(6)
C10 0.0152(8) 0.0183(9) 0.0217(9) -0.0010(7) 0.0021(6) 0.0017(6)
C11 0.0173(8) 0.0205(9) 0.0189(8) -0.0017(7) 0.0053(6) 0.0001(7)
C12 0.0201(8) 0.0200(9) 0.0163(8) 0.0048(7) 0.0058(6) -0.0009(7)
C13 0.0221(9) 0.0224(10) 0.0204(9) -0.0039(7) 0.0025(6) -0.0017(7)
C14 0.0273(9) 0.0188(10) 0.0356(11) -0.0047(8) 0.0036(7) 0.0000(7)
C15 0.0256(9) 0.0189(9) 0.0260(10) -0.0002(7) -0.0013(7) -0.0017(7)
C16 0.0306(10) 0.0205(10) 0.0242(10) 0.0026(7) 0.0060(7) -0.0063(7)
C17 0.0213(8) 0.0193(9) 0.0289(10) -0.0017(7) 0.0053(7) -0.0058(7)
C18 0.0447(19) 0.0335(18) 0.0444(19) 0.0168(14) 0.0082(15) 0.0010(15)
C19 0.0447(19) 0.0335(18) 0.0444(19) 0.0168(14) 0.0082(15) 0.0010(15)

loop_
_geom_bond_atom_site_label_1
_geom_bond_atom_site_label_2
_geom_bond_distance
_geom_bond_site_symmetry_2
_geom_bond_publ_flag
Br1 C8 1.9602(16) . ?
O1 C1 1.424(2) . ?
O1 H1 0.81(2) . ?
O2 C3 1.418(2) . ?
O2 H2 0.83(2) . ?
O3 C19 1.339(4) . ?
O3 C18 1.402(4) . ?
O3 C7 1.414(2) . ?
O4 C12 1.2112(18) . ?
C1 C5 1.509(2) . ?
C1 C2 1.526(3) . ?
C1 H1A 1.0000 . ?
C2 C3 1.531(2) . ?
C2 H2A 0.9900 . ?
C2 H2B 0.9900 . ?
C3 C4 1.551(2) . ?
C3 H3 1.0000 . ?
C4 C5 1.501(2) . ?
C4 C9 1.550(2) . ?
C4 H4 1.0000 . ?
C5 C6 1.322(2) . ?
C6 C7 1.502(2) . ?
C6 H6 0.9500 . ?
C7 C8 1.578(2) . ?
C7 H7 1.0000 . ?
C8 C12 1.535(2) . ?
C8 C9 1.558(2) . ?
C9 C10 1.550(2) . ?
C9 H9 1.0000 . ?
C10 C11 1.558(2) . ?
C10 C15 1.561(2) . ?
C10 H10 1.0000 . ?
C11 C12 1.494(2) . ?
C11 C13 1.558(2) . ?
C11 H11 1.0000 . ?
C13 C17 1.516(2) . ?
C13 C14 1.540(2) . ?
C13 H13 1.0000 . ?
C14 C15 1.544(3) . ?
C14 H14A 0.9900 . ?
C14 H14B 0.9900 . ?
C15 C16 1.519(2) . ?
C15 H15 1.0000 . ?
C16 C17 1.329(2) . ?
C16 H16 0.9500 . ?
C17 H17 0.9500 . ?
C18 H18A 0.9800 . ?
C18 H18B 0.9800 . ?
C18 H18C 0.9800 . ?
C19 H19A 0.9800 . ?
C19 H19B 0.9800 . ?
C19 H19C 0.9800 . ?
